data_7247327
loop_
_publ_author_name
'Rai, Sunil K.'
'Gunnam, Anilkumar'
'Roy, Debopriya'
'Rajput, Raveena'
'Kulkarni, Kiran'
'Nangia, Ashwini K.'

_publ_section_title
;
 Cocrystallization of multi-kinase inhibitor pazopanib with fenamic acids:
 improving dissolution and inhibiting cell migration
;
_journal_issue 39
_journal_name_full CrystEngComm
_journal_page_first 5565
_journal_page_last 5574
_journal_paper_doi 10.1039/D3CE00773A
_journal_volume 25
_journal_year 2023
_chemical_formula_moiety 'C21 H24 N7 O2 S, C13 H8 F3 N2 O2'
_chemical_formula_sum 'C34 H32 F3 N9 O4 S'
_chemical_formula_weight 719.75
_space_group_crystal_system monoclinic
_space_group_IT_number 14
_space_group_name_Hall '-P 2ybc'
_space_group_name_H-M_alt 'P 1 21/c 1'
_atom_sites_solution_hydrogens mixed
_audit_creation_date 2021-02-25
_audit_creation_method
;
Olex2 1.3
(compiled 2020.11.12 svn.r5f609507 for OlexSys, GUI svn.r6272)
;
_audit_update_record
;
2023-01-26 deposited with the CCDC.	2023-09-05 downloaded from the CCDC.
;
_cell_angle_alpha 90
_cell_angle_beta 94.6830(10)
_cell_angle_gamma 90
_cell_formula_units_Z 4
_cell_length_a 9.3626(3)
_cell_length_b 18.0718(8)
_cell_length_c 19.7247(9)
_cell_measurement_reflns_used 9312
_cell_measurement_temperature 100(2)
_cell_measurement_theta_max 29.568
_cell_measurement_theta_min 2.254
_cell_volume 3326.3(2)
_computing_molecular_graphics 'Olex2 1.3 (Dolomanov et al., 2009)'
_computing_publication_material 'Olex2 1.3 (Dolomanov et al., 2009)'
_computing_structure_refinement 'SHELXL-2017/1 (Sheldrick, 2017)'
_computing_structure_solution 'SHELXT 2014/5 (Sheldrick, 2014)'
_diffrn_ambient_temperature 100(2)
_diffrn_measured_fraction_theta_full 0.999
_diffrn_measured_fraction_theta_max 0.999
_diffrn_measurement_device_type 'Bruker APEX-II CCD'
_diffrn_measurement_method '\f and \w scans'
_diffrn_radiation_type MoK\a
_diffrn_radiation_wavelength 0.71073
_diffrn_reflns_av_R_equivalents 0.0854
_diffrn_reflns_av_unetI/netI 0.0329
_diffrn_reflns_Laue_measured_fraction_full 0.999
_diffrn_reflns_Laue_measured_fraction_max 0.999
_diffrn_reflns_limit_h_max 12
_diffrn_reflns_limit_h_min -12
_diffrn_reflns_limit_k_max 25
_diffrn_reflns_limit_k_min -25
_diffrn_reflns_limit_l_max 27
_diffrn_reflns_limit_l_min -27
_diffrn_reflns_number 132093
_diffrn_reflns_point_group_measured_fraction_full 0.999
_diffrn_reflns_point_group_measured_fraction_max 0.999
_diffrn_reflns_theta_full 25.242
_diffrn_reflns_theta_max 29.568
_diffrn_reflns_theta_min 2.254
_diffrn_source 'sealed tube'
_exptl_absorpt_coefficient_mu 0.169
_exptl_absorpt_correction_T_max 0.951
_exptl_absorpt_correction_T_min 0.169
_exptl_absorpt_correction_type multi-scan
_exptl_absorpt_process_details 'sadabs (bruker, 2006)'
_exptl_crystal_colour White
_exptl_crystal_density_diffrn 1.437
_exptl_crystal_description Rod
_exptl_crystal_F_000 1496
_exptl_crystal_size_max 0.5
_exptl_crystal_size_mid 0.4
_exptl_crystal_size_min 0.3
_exptl_transmission_factor_max 0.951
_exptl_transmission_factor_min 0.922
_refine_diff_density_max 0.717
_refine_diff_density_min -0.690
_refine_diff_density_rms 0.068
_refine_ls_extinction_method none
_refine_ls_goodness_of_fit_ref 1.048
_refine_ls_hydrogen_treatment mixed
_refine_ls_matrix_type full
_refine_ls_number_parameters 480
_refine_ls_number_reflns 9300
_refine_ls_number_restraints 0
_refine_ls_restrained_S_all 1.048
_refine_ls_R_factor_all 0.0678
_refine_ls_R_factor_gt 0.0507
_refine_ls_shift/su_max 0.001
_refine_ls_shift/su_mean 0.000
_refine_ls_structure_factor_coef Fsqd
_refine_ls_weighting_details 'w=1/[\s^2^(Fo^2^)+(0.0484P)^2^+3.9895P] where P=(Fo^2^+2Fc^2^)/3'
_refine_ls_weighting_scheme calc
_refine_ls_wR_factor_gt 0.1169
_refine_ls_wR_factor_ref 0.1262
_reflns_Friedel_coverage 0.000
_reflns_number_gt 7473
_reflns_number_total 9300
_reflns_threshold_expression 'I > 2\s(I)'
_cod_data_source_file d3ce00773a2.cif
_cod_data_source_block Pazopanib_Niflumicacid
_cod_depositor_comments 'Adding full bibliography for 7247326--7247328.cif.'
_cod_database_code 7247327
_shelx_shelxl_version_number 2017/1
_shelx_space_group_comment
;
The symmetry employed for this shelxl refinement is uniquely defined
by the following loop, which should always be used as a source of
symmetry information in preference to the above space-group names.
They are only intended as comments.
;
_shelx_estimated_absorpt_t_max 0.951
_shelx_estimated_absorpt_t_min 0.920
_olex2_refinement_description
;
1.a Me refined with riding coordinates:
 C2(H2A,H2B,H2C), C21(H21A,H21B,H21C), C10(H10A,H10B,H10C), C1(H1A,H1B,H1C)
1.b Aromatic/amide H refined with riding coordinates:
 C16(H16), C13(H13), C24(H24), C33(H33), C6(H6), C31(H31), C12(H12), C20(H20),
 C30(H30), C25(H25), C8(H8), C29(H29), C9(H9), C19(H19), C26(H26)
;
_olex2_submission_special_instructions 'No special instructions were received'

loop_
_space_group_symop_operation_xyz
'x, y, z'
'-x, y+1/2, -z+1/2'
'-x, -y, -z'
'x, -y-1/2, z-1/2'

loop_
_atom_site_label
_atom_site_type_symbol
_atom_site_fract_x
_atom_site_fract_y
_atom_site_fract_z
_atom_site_U_iso_or_equiv
_atom_site_adp_type
_atom_site_occupancy
_atom_site_site_symmetry_order
_atom_site_calc_flag
_atom_site_refinement_flags_posn
_atom_site_refinement_flags_adp
_atom_site_refinement_flags_occupancy
_atom_site_disorder_assembly
_atom_site_disorder_group
S1 S 1.37869(4) 0.25619(2) 0.16545(2) 0.01121(9) Uani 1 1 d . . . . .
C2 C 1.2905(2) 0.63907(12) 0.66631(9) 0.0222(4) Uani 1 1 d . . . . .
H2A H 1.225092 0.597454 0.671326 0.033 Uiso 1 1 calc R U . . .
H2B H 1.375590 0.633152 0.698226 0.033 Uiso 1 1 calc R U . . .
H2C H 1.241986 0.685468 0.676012 0.033 Uiso 1 1 calc R U . . .
F3 F -0.13023(13) 0.71390(8) 0.08780(6) 0.0268(3) Uani 1 1 d . . . . .
O3 O 0.64188(13) 0.41266(7) 0.12045(7) 0.0163(3) Uani 1 1 d . . . . .
O1 O 1.41206(13) 0.30231(8) 0.22383(6) 0.0172(3) Uani 1 1 d . . . . .
F1 F -0.22267(13) 0.67267(9) 0.17516(7) 0.0380(4) Uani 1 1 d . . . . .
O2 O 1.37282(14) 0.17721(7) 0.17443(7) 0.0179(3) Uani 1 1 d . . . . .
O4 O 0.59168(13) 0.51550(8) 0.17602(7) 0.0191(3) Uani 1 1 d . . . . .
F2 F -0.15296(16) 0.78534(8) 0.17253(8) 0.0449(4) Uani 1 1 d . . . . .
N5 N 0.85668(15) 0.51241(8) 0.23575(8) 0.0127(3) Uani 1 1 d . . . . .
N4 N 1.09039(15) 0.46303(8) 0.25322(7) 0.0117(3) Uani 1 1 d . . . . .
N6 N 0.92886(15) 0.42421(8) 0.16327(7) 0.0127(3) Uani 1 1 d . . . . .
N1 N 1.42392(16) 0.69158(8) 0.57268(7) 0.0137(3) Uani 1 1 d . . . . .
N3 N 1.24107(15) 0.50013(8) 0.34442(7) 0.0134(3) Uani 1 1 d . . . . .
N8 N 0.32855(16) 0.56816(9) 0.15474(8) 0.0158(3) Uani 1 1 d . . . . .
N2 N 1.44942(16) 0.68372(9) 0.50634(7) 0.0149(3) Uani 1 1 d . . . . .
N9 N 0.19153(16) 0.52859(9) 0.05665(8) 0.0181(3) Uani 1 1 d . . . . .
C5 C 1.37054(18) 0.62410(10) 0.48575(8) 0.0127(3) Uani 1 1 d . . . . .
C16 C 1.14584(17) 0.34522(9) 0.15765(8) 0.0115(3) Uani 1 1 d . . . . .
H16 H 1.198653 0.372098 0.192697 0.014 Uiso 1 1 calc R U . . .
C15 C 1.00722(17) 0.36690(9) 0.13505(8) 0.0114(3) Uani 1 1 d . . . . .
C11 C 1.11302(17) 0.50615(9) 0.30867(8) 0.0117(3) Uani 1 1 d . . . . .
C4 C 1.29573(18) 0.59502(10) 0.53948(8) 0.0125(3) Uani 1 1 d . . . . .
C3 C 1.33439(18) 0.64078(10) 0.59542(9) 0.0142(3) Uani 1 1 d . . . . .
C27 C 0.31142(18) 0.52317(10) 0.09843(9) 0.0133(3) Uani 1 1 d . . . . .
C14 C 0.96302(17) 0.46653(9) 0.21830(8) 0.0111(3) Uani 1 1 d . . . . .
C28 C 0.23820(18) 0.61966(10) 0.18186(9) 0.0137(3) Uani 1 1 d . . . . .
C13 C 0.88037(18) 0.55810(9) 0.29016(9) 0.0128(3) Uani 1 1 d . . . . .
H13 H 0.807213 0.591263 0.301426 0.015 Uiso 1 1 calc R U . . .
C23 C 0.42388(17) 0.47293(9) 0.08653(9) 0.0122(3) Uani 1 1 d . . . . .
C7 C 1.26428(18) 0.53394(10) 0.41027(8) 0.0124(3) Uani 1 1 d . . . . .
C22 C 0.56129(18) 0.46643(10) 0.13102(9) 0.0134(3) Uani 1 1 d . . . . .
C17 C 1.20630(17) 0.28369(9) 0.12834(8) 0.0111(3) Uani 1 1 d . . . . .
C24 C 0.40705(18) 0.42984(10) 0.02838(9) 0.0150(3) Uani 1 1 d . . . . .
H24 H 0.480383 0.396175 0.018382 0.018 Uiso 1 1 calc R U . . .
C33 C 0.10319(18) 0.64111(10) 0.15256(9) 0.0145(3) Uani 1 1 d . . . . .
H33 H 0.064701 0.620057 0.110867 0.017 Uiso 1 1 calc R U . . .
C32 C 0.02664(18) 0.69410(10) 0.18608(9) 0.0148(3) Uani 1 1 d . . . . .
C6 C 1.35591(18) 0.59273(10) 0.41973(9) 0.0138(3) Uani 1 1 d . . . . .
H6 H 1.407123 0.611557 0.383831 0.017 Uiso 1 1 calc R U . . .
C31 C 0.07871(19) 0.72558(10) 0.24761(9) 0.0168(3) Uani 1 1 d . . . . .
H31 H 0.023345 0.760683 0.269947 0.020 Uiso 1 1 calc R U . . .
C12 C 1.00710(18) 0.55695(10) 0.32858(9) 0.0136(3) Uani 1 1 d . . . . .
H12 H 1.024747 0.588414 0.366930 0.016 Uiso 1 1 calc R U . . .
C18 C 1.13459(18) 0.24297(10) 0.07535(9) 0.0136(3) Uani 1 1 d . . . . .
C20 C 0.93382(18) 0.32790(10) 0.08153(9) 0.0151(3) Uani 1 1 d . . . . .
H20 H 0.840152 0.342844 0.064915 0.018 Uiso 1 1 calc R U . . .
C30 C 0.21362(19) 0.70444(10) 0.27561(9) 0.0167(3) Uani 1 1 d . . . . .
H30 H 0.251749 0.725672 0.317291 0.020 Uiso 1 1 calc R U . . .
C25 C 0.28375(19) 0.43551(11) -0.01539(9) 0.0175(3) Uani 1 1 d . . . . .
H25 H 0.270957 0.406138 -0.055366 0.021 Uiso 1 1 calc R U . . .
C8 C 1.18955(19) 0.50384(10) 0.46390(9) 0.0167(3) Uani 1 1 d . . . . .
H8 H 1.128047 0.462554 0.455020 0.020 Uiso 1 1 calc R U . . .
C29 C 0.29247(18) 0.65270(10) 0.24309(9) 0.0146(3) Uani 1 1 d . . . . .
H29 H 0.385037 0.639223 0.262470 0.018 Uiso 1 1 calc R U . . .
C9 C 1.2047(2) 0.53331(10) 0.52814(9) 0.0173(3) Uani 1 1 d . . . . .
H9 H 1.155291 0.512786 0.563923 0.021 Uiso 1 1 calc R U . . .
C21 C 1.1949(2) 0.17649(10) 0.04174(10) 0.0181(4) Uani 1 1 d . . . . .
H21A H 1.291160 0.165952 0.062857 0.027 Uiso 1 1 calc R U . . .
H21B H 1.132701 0.133678 0.047295 0.027 Uiso 1 1 calc R U . . .
H21C H 1.200193 0.186543 -0.006810 0.027 Uiso 1 1 calc R U . . .
C19 C 0.99738(19) 0.26775(10) 0.05288(9) 0.0162(3) Uani 1 1 d . . . . .
H19 H 0.945858 0.242270 0.016525 0.019 Uiso 1 1 calc R U . . .
C34 C -0.1175(2) 0.71698(11) 0.15576(10) 0.0187(4) Uani 1 1 d . . . . .
C10 C 1.35350(19) 0.45195(11) 0.32103(10) 0.0193(4) Uani 1 1 d . . . . .
H10A H 1.438686 0.454584 0.353291 0.029 Uiso 1 1 calc R U . . .
H10B H 1.318631 0.400829 0.318121 0.029 Uiso 1 1 calc R U . . .
H10C H 1.378178 0.468306 0.276078 0.029 Uiso 1 1 calc R U . . .
C26 C 0.1805(2) 0.48523(11) 0.00114(10) 0.0195(4) Uani 1 1 d . . . . .
H26 H 0.095906 0.489090 -0.028706 0.023 Uiso 1 1 calc R U . . .
C1 C 1.4899(2) 0.75387(11) 0.61013(10) 0.0204(4) Uani 1 1 d . . . . .
H1A H 1.550154 0.781506 0.580586 0.031 Uiso 1 1 calc R U . . .
H1B H 1.415032 0.786492 0.625104 0.031 Uiso 1 1 calc R U . . .
H1C H 1.549060 0.735550 0.649894 0.031 Uiso 1 1 calc R U . . .
N7 N 1.49774(16) 0.27271(9) 0.11385(8) 0.0137(3) Uani 1 1 d . . . . .
H4 H 0.833(3) 0.4243(16) 0.1462(14) 0.038(7) Uiso 1 1 d . . . . .
H7 H 0.416(3) 0.5618(14) 0.1780(13) 0.025(6) Uiso 1 1 d . . . . .
H5A H 1.494(3) 0.2488(15) 0.0756(14) 0.029(7) Uiso 1 1 d . . . . .
H5B H 1.535(3) 0.3182(15) 0.1161(13) 0.029(7) Uiso 1 1 d . . . . .
H3 H 0.768(3) 0.5111(16) 0.2123(14) 0.038(8) Uiso 1 1 d . . . . .

loop_
_atom_site_aniso_label
_atom_site_aniso_U_11
_atom_site_aniso_U_22
_atom_site_aniso_U_33
_atom_site_aniso_U_23
_atom_site_aniso_U_13
_atom_site_aniso_U_12
S1 0.00929(17) 0.01278(19) 0.01152(18) 0.00028(14) 0.00069(13) 0.00194(14)
C2 0.0240(9) 0.0299(10) 0.0134(8) -0.0032(7) 0.0058(7) -0.0046(8)
F3 0.0221(6) 0.0411(7) 0.0166(5) 0.0017(5) -0.0016(4) 0.0113(5)
O3 0.0104(5) 0.0142(6) 0.0238(7) -0.0030(5) -0.0010(5) 0.0014(5)
O1 0.0141(6) 0.0244(7) 0.0126(6) -0.0057(5) -0.0017(5) 0.0044(5)
F1 0.0137(6) 0.0574(9) 0.0425(8) 0.0237(7) 0.0005(5) 0.0007(6)
O2 0.0162(6) 0.0141(6) 0.0233(7) 0.0056(5) 0.0013(5) 0.0018(5)
O4 0.0124(6) 0.0212(7) 0.0225(7) -0.0081(5) -0.0050(5) 0.0040(5)
F2 0.0408(8) 0.0333(8) 0.0564(10) -0.0236(7) -0.0217(7) 0.0251(6)
N5 0.0101(6) 0.0134(7) 0.0145(7) -0.0017(5) -0.0006(5) 0.0019(5)
N4 0.0095(6) 0.0123(7) 0.0129(6) -0.0017(5) -0.0008(5) 0.0009(5)
N6 0.0091(6) 0.0154(7) 0.0132(7) -0.0042(5) -0.0018(5) 0.0026(5)
N1 0.0140(7) 0.0155(7) 0.0113(7) -0.0019(5) 0.0001(5) -0.0015(5)
N3 0.0121(6) 0.0142(7) 0.0133(7) -0.0035(5) -0.0021(5) 0.0014(5)
N8 0.0111(6) 0.0204(8) 0.0152(7) -0.0056(6) -0.0035(5) 0.0040(6)
N2 0.0164(7) 0.0180(7) 0.0103(6) -0.0014(6) 0.0006(5) -0.0053(6)
N9 0.0122(7) 0.0249(8) 0.0165(7) -0.0041(6) -0.0022(6) 0.0038(6)
C5 0.0115(7) 0.0151(8) 0.0111(7) 0.0000(6) -0.0007(6) -0.0018(6)
C16 0.0113(7) 0.0121(7) 0.0112(7) -0.0006(6) 0.0016(6) -0.0004(6)
C15 0.0115(7) 0.0117(7) 0.0110(7) -0.0010(6) 0.0012(6) 0.0009(6)
C11 0.0119(7) 0.0110(7) 0.0122(7) 0.0005(6) 0.0007(6) -0.0014(6)
C4 0.0121(7) 0.0142(8) 0.0112(7) 0.0011(6) 0.0002(6) -0.0002(6)
C3 0.0131(7) 0.0173(8) 0.0122(7) 0.0008(6) 0.0010(6) -0.0007(6)
C27 0.0111(7) 0.0146(8) 0.0140(8) -0.0004(6) 0.0002(6) -0.0003(6)
C14 0.0104(7) 0.0107(7) 0.0120(7) 0.0004(6) 0.0006(6) 0.0003(6)
C28 0.0121(7) 0.0138(8) 0.0152(8) -0.0002(6) 0.0014(6) 0.0003(6)
C13 0.0130(7) 0.0113(7) 0.0143(8) -0.0016(6) 0.0022(6) 0.0025(6)
C23 0.0094(7) 0.0125(7) 0.0147(8) 0.0013(6) 0.0002(6) -0.0003(6)
C7 0.0124(7) 0.0136(8) 0.0106(7) -0.0009(6) -0.0017(6) 0.0007(6)
C22 0.0096(7) 0.0144(8) 0.0163(8) 0.0005(6) 0.0009(6) 0.0001(6)
C17 0.0091(7) 0.0123(7) 0.0118(7) 0.0008(6) 0.0005(5) 0.0005(6)
C24 0.0138(8) 0.0144(8) 0.0168(8) -0.0005(6) 0.0017(6) -0.0001(6)
C33 0.0127(7) 0.0164(8) 0.0139(8) -0.0022(6) -0.0012(6) 0.0020(6)
C32 0.0127(8) 0.0159(8) 0.0156(8) -0.0005(6) 0.0001(6) 0.0013(6)
C6 0.0136(7) 0.0171(8) 0.0109(7) 0.0002(6) 0.0014(6) -0.0015(6)
C31 0.0163(8) 0.0171(8) 0.0171(8) -0.0042(7) 0.0025(6) 0.0001(7)
C12 0.0130(7) 0.0140(8) 0.0136(8) -0.0035(6) 0.0002(6) 0.0014(6)
C18 0.0140(8) 0.0133(8) 0.0135(8) -0.0020(6) 0.0018(6) -0.0002(6)
C20 0.0109(7) 0.0180(8) 0.0157(8) -0.0035(7) -0.0020(6) 0.0024(6)
C30 0.0174(8) 0.0187(9) 0.0139(8) -0.0034(7) 0.0000(6) -0.0019(7)
C25 0.0165(8) 0.0198(9) 0.0159(8) -0.0041(7) -0.0008(6) -0.0022(7)
C8 0.0175(8) 0.0145(8) 0.0176(8) 0.0011(7) -0.0003(6) -0.0046(7)
C29 0.0117(7) 0.0172(8) 0.0145(8) 0.0002(6) -0.0009(6) -0.0008(6)
C9 0.0190(8) 0.0183(9) 0.0148(8) 0.0031(7) 0.0021(6) -0.0064(7)
C21 0.0166(8) 0.0168(8) 0.0207(9) -0.0073(7) 0.0005(7) 0.0017(7)
C19 0.0146(8) 0.0173(8) 0.0162(8) -0.0057(7) -0.0013(6) -0.0001(6)
C34 0.0175(8) 0.0202(9) 0.0183(9) -0.0022(7) 0.0009(7) 0.0057(7)
C10 0.0121(8) 0.0224(9) 0.0228(9) -0.0064(7) -0.0026(7) 0.0052(7)
C26 0.0139(8) 0.0273(10) 0.0167(8) -0.0030(7) -0.0026(6) 0.0002(7)
C1 0.0230(9) 0.0208(9) 0.0171(8) -0.0059(7) 0.0004(7) -0.0065(7)
N7 0.0119(6) 0.0136(7) 0.0161(7) -0.0025(6) 0.0034(5) -0.0007(5)

loop_
_atom_type_symbol
_atom_type_description
_atom_type_scat_dispersion_real
_atom_type_scat_dispersion_imag
_atom_type_scat_source
C C 0.0033 0.0016 'International Tables Vol C Tables 4.2.6.8 and 6.1.1.4'
H H 0.0000 0.0000 'International Tables Vol C Tables 4.2.6.8 and 6.1.1.4'
F F 0.0171 0.0103 'International Tables Vol C Tables 4.2.6.8 and 6.1.1.4'
N N 0.0061 0.0033 'International Tables Vol C Tables 4.2.6.8 and 6.1.1.4'
O O 0.0106 0.0060 'International Tables Vol C Tables 4.2.6.8 and 6.1.1.4'
S S 0.1246 0.1234 'International Tables Vol C Tables 4.2.6.8 and 6.1.1.4'

loop_
_geom_angle_atom_site_label_1
_geom_angle_atom_site_label_2
_geom_angle_atom_site_label_3
_geom_angle
_geom_angle_site_symmetry_1
_geom_angle_site_symmetry_3
_geom_angle_publ_flag
O1 S1 O2 119.01(8) . . ?
O1 S1 C17 107.29(8) . . ?
O1 S1 N7 106.57(8) . . ?
O2 S1 C17 106.48(8) . . ?
O2 S1 N7 107.41(8) . . ?
N7 S1 C17 109.92(8) . . ?
H2A C2 H2B 109.5 . . ?
H2A C2 H2C 109.5 . . ?
H2B C2 H2C 109.5 . . ?
C3 C2 H2A 109.5 . . ?
C3 C2 H2B 109.5 . . ?
C3 C2 H2C 109.5 . . ?
C14 N5 H3 120.5(18) . . ?
C13 N5 C14 119.64(15) . . ?
C13 N5 H3 119.8(18) . . ?
C14 N4 C11 117.96(14) . . ?
C15 N6 H4 112.0(17) . . ?
C14 N6 C15 129.74(14) . . ?
C14 N6 H4 116.7(17) . . ?
N2 N1 C1 117.99(15) . . ?
C3 N1 N2 114.45(14) . . ?
C3 N1 C1 127.52(15) . . ?
C11 N3 C7 120.17(14) . . ?
C11 N3 C10 120.95(14) . . ?
C7 N3 C10 118.48(14) . . ?
C27 N8 C28 132.10(15) . . ?
C27 N8 H7 111.9(16) . . ?
C28 N8 H7 116.0(16) . . ?
C5 N2 N1 103.81(14) . . ?
C27 N9 C26 117.58(16) . . ?
N2 C5 C4 111.25(15) . . ?
N2 C5 C6 127.25(16) . . ?
C6 C5 C4 121.48(16) . . ?
C15 C16 H16 120.3 . . ?
C15 C16 C17 119.38(15) . . ?
C17 C16 H16 120.3 . . ?
C16 C15 N6 125.55(15) . . ?
C16 C15 C20 119.07(15) . . ?
C20 C15 N6 115.33(14) . . ?
N4 C11 C12 121.89(15) . . ?
N3 C11 N4 116.99(15) . . ?
N3 C11 C12 121.11(15) . . ?
C3 C4 C5 104.95(15) . . ?
C3 C4 C9 134.81(16) . . ?
C9 C4 C5 120.23(16) . . ?
N1 C3 C2 123.68(16) . . ?
N1 C3 C4 105.54(15) . . ?
C4 C3 C2 130.77(17) . . ?
N8 C27 C23 118.10(15) . . ?
N9 C27 N8 119.32(16) . . ?
N9 C27 C23 122.58(16) . . ?
N4 C14 N5 122.80(15) . . ?
N4 C14 N6 122.38(15) . . ?
N6 C14 N5 114.82(14) . . ?
N8 C28 C33 125.59(16) . . ?
N8 C28 C29 115.19(15) . . ?
C33 C28 C29 119.21(16) . . ?
N5 C13 H13 119.6 . . ?
C12 C13 N5 120.78(15) . . ?
C12 C13 H13 119.6 . . ?
C27 C23 C22 124.28(15) . . ?
C24 C23 C27 117.34(15) . . ?
C24 C23 C22 118.31(15) . . ?
C6 C7 N3 120.03(15) . . ?
C6 C7 C8 122.42(16) . . ?
C8 C7 N3 117.55(15) . . ?
O3 C22 O4 123.48(16) . . ?
O3 C22 C23 117.42(15) . . ?
O4 C22 C23 119.09(15) . . ?
C16 C17 S1 115.81(12) . . ?
C16 C17 C18 122.77(15) . . ?
C18 C17 S1 121.34(13) . . ?
C23 C24 H24 119.8 . . ?
C23 C24 C25 120.43(16) . . ?
C25 C24 H24 119.8 . . ?
C28 C33 H33 120.8 . . ?
C32 C33 C28 118.41(16) . . ?
C32 C33 H33 120.8 . . ?
C33 C32 C34 118.96(16) . . ?
C31 C32 C33 122.48(16) . . ?
C31 C32 C34 118.55(16) . . ?
C5 C6 H6 121.7 . . ?
C7 C6 C5 116.64(15) . . ?
C7 C6 H6 121.7 . . ?
C32 C31 H31 120.8 . . ?
C30 C31 C32 118.44(16) . . ?
C30 C31 H31 120.8 . . ?
C11 C12 H12 121.6 . . ?
C13 C12 C11 116.85(15) . . ?
C13 C12 H12 121.6 . . ?
C17 C18 C21 124.95(15) . . ?
C19 C18 C17 116.06(16) . . ?
C19 C18 C21 118.99(15) . . ?
C15 C20 H20 119.9 . . ?
C19 C20 C15 120.16(16) . . ?
C19 C20 H20 119.9 . . ?
C31 C30 H30 119.9 . . ?
C29 C30 C31 120.27(17) . . ?
C29 C30 H30 119.9 . . ?
C24 C25 H25 121.1 . . ?
C26 C25 C24 117.71(17) . . ?
C26 C25 H25 121.1 . . ?
C7 C8 H8 119.4 . . ?
C9 C8 C7 121.24(16) . . ?
C9 C8 H8 119.4 . . ?
C28 C29 H29 119.4 . . ?
C30 C29 C28 121.17(16) . . ?
C30 C29 H29 119.4 . . ?
C4 C9 H9 121.0 . . ?
C8 C9 C4 117.97(16) . . ?
C8 C9 H9 121.0 . . ?
C18 C21 H21A 109.5 . . ?
C18 C21 H21B 109.5 . . ?
C18 C21 H21C 109.5 . . ?
H21A C21 H21B 109.5 . . ?
H21A C21 H21C 109.5 . . ?
H21B C21 H21C 109.5 . . ?
C18 C19 H19 118.7 . . ?
C20 C19 C18 122.52(16) . . ?
C20 C19 H19 118.7 . . ?
F3 C34 F1 104.63(16) . . ?
F3 C34 C32 113.22(15) . . ?
F1 C34 C32 112.32(16) . . ?
F2 C34 F3 106.55(16) . . ?
F2 C34 F1 106.19(17) . . ?
F2 C34 C32 113.25(16) . . ?
N3 C10 H10A 109.5 . . ?
N3 C10 H10B 109.5 . . ?
N3 C10 H10C 109.5 . . ?
H10A C10 H10B 109.5 . . ?
H10A C10 H10C 109.5 . . ?
H10B C10 H10C 109.5 . . ?
N9 C26 C25 124.35(17) . . ?
N9 C26 H26 117.8 . . ?
C25 C26 H26 117.8 . . ?
N1 C1 H1A 109.5 . . ?
N1 C1 H1B 109.5 . . ?
N1 C1 H1C 109.5 . . ?
H1A C1 H1B 109.5 . . ?
H1A C1 H1C 109.5 . . ?
H1B C1 H1C 109.5 . . ?
S1 N7 H5A 118.9(18) . . ?
S1 N7 H5B 115.4(17) . . ?
H5A N7 H5B 119(2) . . ?

loop_
_geom_bond_atom_site_label_1
_geom_bond_atom_site_label_2
_geom_bond_distance
_geom_bond_site_symmetry_2
_geom_bond_publ_flag
S1 O1 1.4350(13) . ?
S1 O2 1.4399(13) . ?
S1 C17 1.7875(17) . ?
S1 N7 1.5977(15) . ?
C2 H2A 0.9800 . ?
C2 H2B 0.9800 . ?
C2 H2C 0.9800 . ?
C2 C3 1.489(2) . ?
F3 C34 1.337(2) . ?
O3 C22 1.258(2) . ?
F1 C34 1.348(2) . ?
O4 C22 1.270(2) . ?
F2 C34 1.328(2) . ?
N5 C14 1.361(2) . ?
N5 C13 1.358(2) . ?
N5 H3 0.92(3) . ?
N4 C11 1.346(2) . ?
N4 C14 1.329(2) . ?
N6 C15 1.410(2) . ?
N6 C14 1.345(2) . ?
N6 H4 0.93(3) . ?
N1 N2 1.357(2) . ?
N1 C3 1.345(2) . ?
N1 C1 1.456(2) . ?
N3 C11 1.345(2) . ?
N3 C7 1.436(2) . ?
N3 C10 1.469(2) . ?
N8 C27 1.375(2) . ?
N8 C28 1.393(2) . ?
N8 H7 0.91(3) . ?
N2 C5 1.350(2) . ?
N9 C27 1.341(2) . ?
N9 C26 1.344(2) . ?
C5 C4 1.418(2) . ?
C5 C6 1.417(2) . ?
C16 H16 0.9500 . ?
C16 C15 1.394(2) . ?
C16 C17 1.394(2) . ?
C15 C20 1.402(2) . ?
C11 C12 1.430(2) . ?
C4 C3 1.403(2) . ?
C4 C9 1.411(2) . ?
C27 C23 1.424(2) . ?
C28 C33 1.401(2) . ?
C28 C29 1.405(2) . ?
C13 H13 0.9500 . ?
C13 C12 1.355(2) . ?
C23 C22 1.501(2) . ?
C23 C24 1.385(2) . ?
C7 C6 1.369(2) . ?
C7 C8 1.423(2) . ?
C17 C18 1.404(2) . ?
C24 H24 0.9500 . ?
C24 C25 1.388(2) . ?
C33 H33 0.9500 . ?
C33 C32 1.395(2) . ?
C32 C31 1.392(2) . ?
C32 C34 1.490(2) . ?
C6 H6 0.9500 . ?
C31 H31 0.9500 . ?
C31 C30 1.390(3) . ?
C12 H12 0.9500 . ?
C18 C21 1.504(2) . ?
C18 C19 1.398(2) . ?
C20 H20 0.9500 . ?
C20 C19 1.382(2) . ?
C30 H30 0.9500 . ?
C30 C29 1.381(2) . ?
C25 H25 0.9500 . ?
C25 C26 1.378(3) . ?
C8 H8 0.9500 . ?
C8 C9 1.371(3) . ?
C29 H29 0.9500 . ?
C9 H9 0.9500 . ?
C21 H21A 0.9800 . ?
C21 H21B 0.9800 . ?
C21 H21C 0.9800 . ?
C19 H19 0.9500 . ?
C10 H10A 0.9800 . ?
C10 H10B 0.9800 . ?
C10 H10C 0.9800 . ?
C26 H26 0.9500 . ?
C1 H1A 0.9800 . ?
C1 H1B 0.9800 . ?
C1 H1C 0.9800 . ?
N7 H5A 0.87(3) . ?
N7 H5B 0.89(3) . ?

loop_
_geom_torsion_atom_site_label_1
_geom_torsion_atom_site_label_2
_geom_torsion_atom_site_label_3
_geom_torsion_atom_site_label_4
_geom_torsion
_geom_torsion_site_symmetry_1
_geom_torsion_site_symmetry_2
_geom_torsion_site_symmetry_3
_geom_torsion_site_symmetry_4
_geom_torsion_publ_flag
S1 C17 C18 C21 -3.7(2) . . . . ?
S1 C17 C18 C19 176.82(13) . . . . ?
O1 S1 C17 C16 5.12(15) . . . . ?
O1 S1 C17 C18 -171.71(14) . . . . ?
O2 S1 C17 C16 133.57(13) . . . . ?
O2 S1 C17 C18 -43.26(16) . . . . ?
N5 C13 C12 C11 0.4(3) . . . . ?
N4 C11 C12 C13 2.1(3) . . . . ?
N6 C15 C20 C19 -176.09(16) . . . . ?
N1 N2 C5 C4 0.11(19) . . . . ?
N1 N2 C5 C6 178.46(17) . . . . ?
N3 C11 C12 C13 -178.78(16) . . . . ?
N3 C7 C6 C5 178.59(15) . . . . ?
N3 C7 C8 C9 -179.38(17) . . . . ?
N8 C27 C23 C22 -0.8(3) . . . . ?
N8 C27 C23 C24 -177.85(16) . . . . ?
N8 C28 C33 C32 -179.41(17) . . . . ?
N8 C28 C29 C30 -179.66(17) . . . . ?
N2 N1 C3 C2 -179.56(17) . . . . ?
N2 N1 C3 C4 -0.3(2) . . . . ?
N2 C5 C4 C3 -0.3(2) . . . . ?
N2 C5 C4 C9 178.76(16) . . . . ?
N2 C5 C6 C7 -177.12(17) . . . . ?
N9 C27 C23 C22 178.41(17) . . . . ?
N9 C27 C23 C24 1.4(3) . . . . ?
C5 C4 C3 C2 179.51(19) . . . . ?
C5 C4 C3 N1 0.35(19) . . . . ?
C5 C4 C9 C8 -1.1(3) . . . . ?
C16 C15 C20 C19 1.5(3) . . . . ?
C16 C17 C18 C21 179.72(17) . . . . ?
C16 C17 C18 C19 0.2(3) . . . . ?
C15 N6 C14 N5 -173.82(16) . . . . ?
C15 N6 C14 N4 5.5(3) . . . . ?
C15 C16 C17 S1 -175.25(13) . . . . ?
C15 C16 C17 C18 1.5(3) . . . . ?
C15 C20 C19 C18 0.3(3) . . . . ?
C11 N4 C14 N5 1.0(2) . . . . ?
C11 N4 C14 N6 -178.20(16) . . . . ?
C11 N3 C7 C6 -111.90(19) . . . . ?
C11 N3 C7 C8 68.3(2) . . . . ?
C4 C5 C6 C7 1.1(3) . . . . ?
C3 N1 N2 C5 0.1(2) . . . . ?
C3 C4 C9 C8 177.58(19) . . . . ?
C27 N8 C28 C33 -4.4(3) . . . . ?
C27 N8 C28 C29 177.02(18) . . . . ?
C27 N9 C26 C25 0.3(3) . . . . ?
C27 C23 C22 O3 169.77(16) . . . . ?
C27 C23 C22 O4 -11.6(3) . . . . ?
C27 C23 C24 C25 -0.9(3) . . . . ?
C14 N5 C13 C12 -2.1(3) . . . . ?
C14 N4 C11 N3 178.06(15) . . . . ?
C14 N4 C11 C12 -2.8(2) . . . . ?
C14 N6 C15 C16 -4.4(3) . . . . ?
C14 N6 C15 C20 173.03(17) . . . . ?
C28 N8 C27 N9 4.0(3) . . . . ?
C28 N8 C27 C23 -176.68(18) . . . . ?
C28 C33 C32 C31 -0.7(3) . . . . ?
C28 C33 C32 C34 -179.54(17) . . . . ?
C13 N5 C14 N4 1.4(3) . . . . ?
C13 N5 C14 N6 -179.34(15) . . . . ?
C23 C24 C25 C26 0.2(3) . . . . ?
C7 N3 C11 N4 -168.85(15) . . . . ?
C7 N3 C11 C12 11.9(2) . . . . ?
C7 C8 C9 C4 0.6(3) . . . . ?
C22 C23 C24 C25 -178.08(16) . . . . ?
C17 C16 C15 N6 174.96(16) . . . . ?
C17 C16 C15 C20 -2.4(2) . . . . ?
C17 C18 C19 C20 -1.1(3) . . . . ?
C24 C23 C22 O3 -13.2(2) . . . . ?
C24 C23 C22 O4 165.43(16) . . . . ?
C24 C25 C26 N9 0.2(3) . . . . ?
C33 C28 C29 C30 1.6(3) . . . . ?
C33 C32 C31 C30 1.6(3) . . . . ?
C33 C32 C34 F3 -31.2(2) . . . . ?
C33 C32 C34 F1 87.0(2) . . . . ?
C33 C32 C34 F2 -152.66(18) . . . . ?
C32 C31 C30 C29 -0.8(3) . . . . ?
C6 C5 C4 C3 -178.76(16) . . . . ?
C6 C5 C4 C9 0.3(3) . . . . ?
C6 C7 C8 C9 0.9(3) . . . . ?
C31 C32 C34 F3 149.95(17) . . . . ?
C31 C32 C34 F1 -91.8(2) . . . . ?
C31 C32 C34 F2 28.5(3) . . . . ?
C31 C30 C29 C28 -0.8(3) . . . . ?
C8 C7 C6 C5 -1.7(3) . . . . ?
C29 C28 C33 C32 -0.8(3) . . . . ?
C9 C4 C3 C2 0.7(4) . . . . ?
C9 C4 C3 N1 -178.5(2) . . . . ?
C21 C18 C19 C20 179.33(17) . . . . ?
C34 C32 C31 C30 -179.65(17) . . . . ?
C10 N3 C11 N4 3.8(2) . . . . ?
C10 N3 C11 C12 -175.43(16) . . . . ?
C10 N3 C7 C6 75.3(2) . . . . ?
C10 N3 C7 C8 -104.47(19) . . . . ?
C26 N9 C27 N8 178.14(17) . . . . ?
C26 N9 C27 C23 -1.1(3) . . . . ?
C1 N1 N2 C5 -177.65(15) . . . . ?
C1 N1 C3 C2 -2.0(3) . . . . ?
C1 N1 C3 C4 177.22(17) . . . . ?
N7 S1 C17 C16 -110.38(14) . . . . ?
N7 S1 C17 C18 72.80(16) . . . . ?
